data_7155066
loop_
_publ_author_name
'Karunakaran, Jayachandran'
'Nandakumar, Meganathan'
'Senthil Kumar, Natarajan'
'Mohanakrishnan, Arasambattu K.'

_publ_section_title
;
 Synthetic transformation of 1,3-diarylisobenzofuran-DMAD adducts: a
 facile preparation of tri-substituted \a-naphthols.
;
_journal_issue 18
_journal_name_full 'Organic &amp; biomolecular chemistry'
_journal_page_first 4247
_journal_page_last 4259
_journal_paper_doi 10.1039/c6ob00628k
_journal_volume 14
_journal_year 2016
_chemical_formula_moiety 'C30 H22 O5'
_chemical_formula_sum 'C30 H22 O5'
_chemical_formula_weight 462.48
_chemical_name_systematic 2,3-dimethyl4-(naphthalen-1-yl)-1-oxo-2-phenyl-1,2-dihydronaphthalene-2,3-dicarboxylate
_space_group_IT_number 14
_symmetry_cell_setting monoclinic
_symmetry_space_group_name_Hall '-P 2ybc'
_symmetry_space_group_name_H-M 'P 1 21/c 1'
_atom_sites_solution_hydrogens geom
_atom_sites_solution_primary direct
_atom_sites_solution_secondary difmap
_audit_creation_method SHELXL-97
_audit_update_record
;
2016-01-27 deposited with the CCDC.
2016-04-05 downloaded from the CCDC.
;
_cell_angle_alpha 90.00
_cell_angle_beta 111.902(2)
_cell_angle_gamma 90.00
_cell_formula_units_Z 4
_cell_length_a 16.2811(9)
_cell_length_b 10.0247(5)
_cell_length_c 15.5040(9)
_cell_measurement_reflns_used 4122
_cell_measurement_temperature 296(2)
_cell_measurement_theta_max 25.00
_cell_measurement_theta_min 2.48
_cell_volume 2347.8(2)
_computing_structure_refinement 'SHELXL-97 (Sheldrick, 1997)'
_computing_structure_solution 'SHELXS-97 (Sheldrick, 1990)'
_diffrn_ambient_temperature 296(2)
_diffrn_measured_fraction_theta_full 0.998
_diffrn_measured_fraction_theta_max 0.998
_diffrn_measurement_device_type 'Kappa ApexII CCD Diffractometer'
_diffrn_measurement_method '\w & \f scans'
_diffrn_radiation_monochromator graphite
_diffrn_radiation_source 'fine-focus sealed tube'
_diffrn_radiation_type MoK\a
_diffrn_radiation_wavelength 0.71073
_diffrn_reflns_av_R_equivalents 0.0421
_diffrn_reflns_av_sigmaI/netI 0.0273
_diffrn_reflns_limit_h_max 19
_diffrn_reflns_limit_h_min -19
_diffrn_reflns_limit_k_max 11
_diffrn_reflns_limit_k_min -11
_diffrn_reflns_limit_l_max 18
_diffrn_reflns_limit_l_min -18
_diffrn_reflns_number 25692
_diffrn_reflns_theta_full 25.00
_diffrn_reflns_theta_max 25.00
_diffrn_reflns_theta_min 2.48
_exptl_absorpt_coefficient_mu 0.089
_exptl_absorpt_correction_T_max 0.9781
_exptl_absorpt_correction_T_min 0.9738
_exptl_absorpt_correction_type multi-scan
_exptl_absorpt_process_details 'SADABS (Bruker, 2008)'
_exptl_crystal_colour colourless
_exptl_crystal_density_diffrn 1.308
_exptl_crystal_density_method 'not measured'
_exptl_crystal_description block
_exptl_crystal_F_000 968
_exptl_crystal_recrystallization_method 'Re-crystallisation from solvent: '
_exptl_crystal_size_max 0.30
_exptl_crystal_size_mid 0.25
_exptl_crystal_size_min 0.25
_refine_diff_density_max 0.222
_refine_diff_density_min -0.153
_refine_diff_density_rms 0.035
_refine_ls_extinction_method none
_refine_ls_goodness_of_fit_ref 1.036
_refine_ls_hydrogen_treatment constr
_refine_ls_matrix_type full
_refine_ls_number_parameters 318
_refine_ls_number_reflns 4122
_refine_ls_number_restraints 0
_refine_ls_restrained_S_all 1.036
_refine_ls_R_factor_all 0.0522
_refine_ls_R_factor_gt 0.0390
_refine_ls_shift/su_max 0.002
_refine_ls_shift/su_mean 0.000
_refine_ls_structure_factor_coef Fsqd
_refine_ls_weighting_details 'calc w=1/[\s^2^(Fo^2^)+(0.0706P)^2^+0.3170P] where P=(Fo^2^+2Fc^2^)/3'
_refine_ls_weighting_scheme calc
_refine_ls_wR_factor_gt 0.1070
_refine_ls_wR_factor_ref 0.1192
_reflns_number_gt 3262
_reflns_number_total 4122
_reflns_threshold_expression >2sigma(I)
_cod_data_source_file c6ob00628k2.cif
_cod_data_source_block shelxl
_cod_depositor_comments
;
The following automatic conversions were performed:

'_symmetry_cell_setting' value 'Monoclinic' changed to 'monoclinic'
according to
/usr/data/users/saulius/crontab/automatic-downloads/rss-feeds/RSC/lib/dictionaries/cif_core.dic
dictionary named 'cif_core.dic' version 2.4.2 from 2011-04-26.

Automatic conversion script
Id: cif_fix_values 4268 2015-11-12 08:31:59Z antanas 

 Adding full bibliography for 7155063--7155067.cif.
;
_cod_original_sg_symbol_H-M 'P 21/c'
_cod_database_code 7155066

loop_
_symmetry_equiv_pos_as_xyz
'x, y, z'
'-x, y+1/2, -z+1/2'
'-x, -y, -z'
'x, -y-1/2, z-1/2'

loop_
_atom_site_label
_atom_site_type_symbol
_atom_site_fract_x
_atom_site_fract_y
_atom_site_fract_z
_atom_site_U_iso_or_equiv
_atom_site_adp_type
_atom_site_occupancy
_atom_site_symmetry_multiplicity
_atom_site_calc_flag
_atom_site_refinement_flags
C1 C 0.16810(10) 0.79300(15) 0.08703(10) 0.0381(4) Uani 1 1 d .
C2 C 0.15819(10) 0.64702(14) 0.07613(10) 0.0364(3) Uani 1 1 d .
C3 C 0.10938(11) 0.59202(17) -0.00964(11) 0.0481(4) Uani 1 1 d .
H3 H 0.0855 0.6469 -0.0614 0.058 Uiso 1 1 calc R
C4 C 0.09604(13) 0.45625(18) -0.01856(12) 0.0551(5) Uani 1 1 d .
H4 H 0.0629 0.4193 -0.0761 0.066 Uiso 1 1 calc R
C5 C 0.13226(12) 0.37531(17) 0.05851(12) 0.0518(4) Uani 1 1 d .
H5 H 0.1224 0.2838 0.0529 0.062 Uiso 1 1 calc R
C6 C 0.18295(11) 0.42900(15) 0.14373(11) 0.0409(4) Uani 1 1 d .
H6 H 0.2079 0.3730 0.1947 0.049 Uiso 1 1 calc R
C7 C 0.19714(9) 0.56571(14) 0.15443(10) 0.0329(3) Uani 1 1 d .
C8 C 0.25385(9) 0.62674(13) 0.24366(9) 0.0314(3) Uani 1 1 d .
C9 C 0.24868(9) 0.75887(14) 0.25757(10) 0.0325(3) Uani 1 1 d .
C10 C 0.17985(9) 0.84532(14) 0.18459(10) 0.0342(3) Uani 1 1 d .
C11 C 0.31149(10) 0.53719(14) 0.31924(10) 0.0351(3) Uani 1 1 d .
C12 C 0.38377(10) 0.46701(14) 0.30968(11) 0.0385(4) Uani 1 1 d .
C13 C 0.40609(11) 0.47718(16) 0.23040(13) 0.0474(4) Uani 1 1 d .
H13 H 0.3725 0.5317 0.1814 0.057 Uiso 1 1 calc R
C14 C 0.47591(13) 0.40870(19) 0.22422(17) 0.0665(6) Uani 1 1 d .
H14 H 0.4887 0.4152 0.1707 0.080 Uiso 1 1 calc R
C15 C 0.52846(14) 0.3286(2) 0.2979(2) 0.0784(7) Uani 1 1 d .
H15 H 0.5764 0.2830 0.2934 0.094 Uiso 1 1 calc R
C16 C 0.51020(13) 0.31711(19) 0.37514(19) 0.0726(7) Uani 1 1 d .
H16 H 0.5461 0.2639 0.4237 0.087 Uiso 1 1 calc R
C17 C 0.43703(11) 0.38464(16) 0.38425(13) 0.0513(4) Uani 1 1 d .
C18 C 0.41625(14) 0.37321(19) 0.46430(14) 0.0659(6) Uani 1 1 d .
H18 H 0.4509 0.3193 0.5132 0.079 Uiso 1 1 calc R
C19 C 0.34646(15) 0.4397(2) 0.47101(13) 0.0636(5) Uani 1 1 d .
H19 H 0.3333 0.4307 0.5242 0.076 Uiso 1 1 calc R
C20 C 0.29386(12) 0.52230(16) 0.39806(11) 0.0459(4) Uani 1 1 d .
H20 H 0.2462 0.5675 0.4036 0.055 Uiso 1 1 calc R
C21 C 0.08688(9) 0.83404(14) 0.18891(10) 0.0349(3) Uani 1 1 d .
C22 C 0.01590(11) 0.89851(16) 0.12212(12) 0.0467(4) Uani 1 1 d .
H22 H 0.0255 0.9502 0.0770 0.056 Uiso 1 1 calc R
C23 C -0.06846(11) 0.88684(18) 0.12188(13) 0.0535(4) Uani 1 1 d .
H23 H -0.1151 0.9318 0.0773 0.064 Uiso 1 1 calc R
C24 C -0.08400(11) 0.80933(19) 0.18702(12) 0.0530(4) Uani 1 1 d .
H24 H -0.1411 0.8008 0.1864 0.064 Uiso 1 1 calc R
C25 C -0.01457(11) 0.74406(18) 0.25348(12) 0.0505(4) Uani 1 1 d .
H25 H -0.0248 0.6914 0.2978 0.061 Uiso 1 1 calc R
C26 C 0.07010(10) 0.75662(16) 0.25435(10) 0.0412(4) Uani 1 1 d .
H26 H 0.1166 0.7124 0.2996 0.049 Uiso 1 1 calc R
C27 C 0.30751(11) 0.82461(15) 0.34507(10) 0.0385(4) Uani 1 1 d .
C28 C 0.31288(16) 0.9993(2) 0.44990(16) 0.0809(7) Uani 1 1 d .
H28A H 0.3620 1.0386 0.4391 0.121 Uiso 1 1 calc R
H28B H 0.3345 0.9448 0.5047 0.121 Uiso 1 1 calc R
H28C H 0.2758 1.0685 0.4583 0.121 Uiso 1 1 calc R
C29 C 0.21036(11) 0.99078(15) 0.18912(11) 0.0402(4) Uani 1 1 d .
C30 C 0.33376(13) 1.12616(17) 0.20682(16) 0.0634(5) Uani 1 1 d .
H30A H 0.3000 1.1772 0.1528 0.095 Uiso 1 1 calc R
H30B H 0.3938 1.1185 0.2106 0.095 Uiso 1 1 calc R
H30C H 0.3328 1.1701 0.2615 0.095 Uiso 1 1 calc R
O1 O 0.16230(10) 0.86806(12) 0.02391(8) 0.0600(4) Uani 1 1 d .
O2 O 0.38451(8) 0.80178(12) 0.38594(8) 0.0537(3) Uani 1 1 d .
O3 O 0.26227(8) 0.91803(12) 0.37103(8) 0.0529(3) Uani 1 1 d .
O4 O 0.16556(8) 1.08759(11) 0.18169(10) 0.0598(4) Uani 1 1 d .
O5 O 0.29551(7) 0.99458(10) 0.20016(8) 0.0473(3) Uani 1 1 d .

loop_
_atom_site_aniso_label
_atom_site_aniso_U_11
_atom_site_aniso_U_22
_atom_site_aniso_U_33
_atom_site_aniso_U_23
_atom_site_aniso_U_13
_atom_site_aniso_U_12
C1 0.0417(9) 0.0377(8) 0.0356(8) 0.0078(7) 0.0153(7) 0.0073(7)
C2 0.0399(8) 0.0359(8) 0.0343(8) 0.0018(6) 0.0150(7) 0.0049(6)
C3 0.0555(10) 0.0518(10) 0.0328(8) 0.0031(7) 0.0118(8) 0.0083(8)
C4 0.0598(11) 0.0539(10) 0.0411(10) -0.0127(8) 0.0067(8) -0.0014(9)
C5 0.0575(11) 0.0372(9) 0.0530(10) -0.0079(8) 0.0115(9) -0.0052(8)
C6 0.0449(9) 0.0340(8) 0.0417(9) 0.0023(7) 0.0136(7) 0.0027(7)
C7 0.0337(8) 0.0323(7) 0.0331(8) 0.0016(6) 0.0129(6) 0.0044(6)
C8 0.0311(7) 0.0316(7) 0.0329(7) 0.0037(6) 0.0136(6) 0.0031(6)
C9 0.0326(8) 0.0327(7) 0.0332(8) 0.0031(6) 0.0133(6) 0.0023(6)
C10 0.0371(8) 0.0284(7) 0.0372(8) 0.0040(6) 0.0140(7) 0.0049(6)
C11 0.0357(8) 0.0286(7) 0.0364(8) 0.0024(6) 0.0082(6) -0.0007(6)
C12 0.0327(8) 0.0261(7) 0.0479(9) -0.0009(6) 0.0050(7) -0.0012(6)
C13 0.0415(9) 0.0391(9) 0.0622(11) -0.0015(8) 0.0201(8) 0.0002(7)
C14 0.0533(11) 0.0512(11) 0.1047(17) -0.0132(11) 0.0408(12) -0.0016(9)
C15 0.0455(12) 0.0478(12) 0.139(2) -0.0103(13) 0.0312(14) 0.0058(9)
C16 0.0403(11) 0.0400(10) 0.1085(18) 0.0046(11) -0.0057(11) 0.0096(8)
C17 0.0406(9) 0.0313(8) 0.0611(11) 0.0022(8) -0.0053(8) -0.0005(7)
C18 0.0685(13) 0.0484(11) 0.0542(12) 0.0175(9) -0.0077(10) 0.0012(10)
C19 0.0792(14) 0.0620(12) 0.0410(10) 0.0145(9) 0.0125(9) -0.0064(11)
C20 0.0527(10) 0.0454(9) 0.0375(9) 0.0053(7) 0.0144(8) -0.0008(8)
C21 0.0377(8) 0.0307(7) 0.0349(8) -0.0024(6) 0.0120(6) 0.0035(6)
C22 0.0470(10) 0.0438(9) 0.0464(9) 0.0118(7) 0.0142(8) 0.0113(7)
C23 0.0401(9) 0.0548(10) 0.0578(11) 0.0059(9) 0.0093(8) 0.0141(8)
C24 0.0371(9) 0.0634(11) 0.0585(11) -0.0074(9) 0.0179(8) 0.0023(8)
C25 0.0468(10) 0.0625(11) 0.0457(10) 0.0029(8) 0.0215(8) -0.0034(8)
C26 0.0387(9) 0.0479(9) 0.0351(8) 0.0052(7) 0.0116(7) 0.0044(7)
C27 0.0418(9) 0.0338(8) 0.0395(8) 0.0019(6) 0.0146(7) 0.0000(7)
C28 0.0880(16) 0.0793(15) 0.0690(14) -0.0405(12) 0.0218(12) -0.0087(12)
C29 0.0465(9) 0.0314(8) 0.0451(9) 0.0042(7) 0.0199(7) 0.0049(7)
C30 0.0635(12) 0.0386(9) 0.0891(15) -0.0049(9) 0.0297(11) -0.0128(9)
O1 0.0932(10) 0.0454(7) 0.0457(7) 0.0164(6) 0.0308(7) 0.0076(6)
O2 0.0407(7) 0.0526(7) 0.0544(7) -0.0041(6) 0.0025(6) 0.0012(5)
O3 0.0536(7) 0.0518(7) 0.0510(7) -0.0182(6) 0.0168(6) 0.0005(5)
O4 0.0595(8) 0.0306(6) 0.0944(10) 0.0078(6) 0.0346(7) 0.0112(5)
O5 0.0446(7) 0.0303(5) 0.0693(8) 0.0022(5) 0.0241(6) -0.0018(5)

loop_
_atom_type_symbol
_atom_type_description
_atom_type_scat_dispersion_real
_atom_type_scat_dispersion_imag
_atom_type_scat_source
C C 0.0033 0.0016 'International Tables Vol C Tables 4.2.6.8 and 6.1.1.4'
H H 0.0000 0.0000 'International Tables Vol C Tables 4.2.6.8 and 6.1.1.4'
O O 0.0106 0.0060 'International Tables Vol C Tables 4.2.6.8 and 6.1.1.4'

loop_
_geom_angle_atom_site_label_1
_geom_angle_atom_site_label_2
_geom_angle_atom_site_label_3
_geom_angle
O1 C1 C2 123.51(14)
O1 C1 C10 121.66(14)
C2 C1 C10 114.68(12)
C3 C2 C7 120.83(14)
C3 C2 C1 120.29(14)
C7 C2 C1 118.87(13)
C4 C3 C2 120.18(15)
C4 C3 H3 119.9
C2 C3 H3 119.9
C3 C4 C5 119.56(16)
C3 C4 H4 120.2
C5 C4 H4 120.2
C6 C5 C4 120.60(15)
C6 C5 H5 119.7
C4 C5 H5 119.7
C5 C6 C7 120.85(14)
C5 C6 H6 119.6
C7 C6 H6 119.6
C6 C7 C2 117.95(13)
C6 C7 C8 122.53(13)
C2 C7 C8 119.49(13)
C9 C8 C7 120.07(13)
C9 C8 C11 121.46(13)
C7 C8 C11 118.33(12)
C8 C9 C27 121.47(13)
C8 C9 C10 120.65(13)
C27 C9 C10 117.85(12)
C9 C10 C29 111.68(12)
C9 C10 C1 108.73(11)
C29 C10 C1 106.71(11)
C9 C10 C21 112.69(11)
C29 C10 C21 111.94(11)
C1 C10 C21 104.62(11)
C20 C11 C12 119.80(14)
C20 C11 C8 119.15(13)
C12 C11 C8 121.04(13)
C13 C12 C17 118.27(15)
C13 C12 C11 123.11(14)
C17 C12 C11 118.60(15)
C14 C13 C12 121.23(18)
C14 C13 H13 119.4
C12 C13 H13 119.4
C13 C14 C15 120.3(2)
C13 C14 H14 119.8
C15 C14 H14 119.8
C16 C15 C14 120.47(19)
C16 C15 H15 119.8
C14 C15 H15 119.8
C15 C16 C17 121.34(19)
C15 C16 H16 119.3
C17 C16 H16 119.3
C18 C17 C12 119.33(16)
C18 C17 C16 122.32(18)
C12 C17 C16 118.35(19)
C19 C18 C17 120.80(17)
C19 C18 H18 119.6
C17 C18 H18 119.6
C18 C19 C20 120.33(18)
C18 C19 H19 119.8
C20 C19 H19 119.8
C11 C20 C19 121.12(17)
C11 C20 H20 119.4
C19 C20 H20 119.4
C26 C21 C22 118.07(14)
C26 C21 C10 122.55(13)
C22 C21 C10 119.31(13)
C23 C22 C21 120.91(15)
C23 C22 H22 119.5
C21 C22 H22 119.5
C24 C23 C22 120.28(16)
C24 C23 H23 119.9
C22 C23 H23 119.9
C23 C24 C25 119.66(16)
C23 C24 H24 120.2
C25 C24 H24 120.2
C24 C25 C26 120.14(16)
C24 C25 H25 119.9
C26 C25 H25 119.9
C25 C26 C21 120.94(15)
C25 C26 H26 119.5
C21 C26 H26 119.5
O2 C27 O3 123.92(14)
O2 C27 C9 125.99(14)
O3 C27 C9 110.06(13)
O3 C28 H28A 109.5
O3 C28 H28B 109.5
H28A C28 H28B 109.5
O3 C28 H28C 109.5
H28A C28 H28C 109.5
H28B C28 H28C 109.5
O4 C29 O5 123.93(14)
O4 C29 C10 126.37(14)
O5 C29 C10 109.68(12)
O5 C30 H30A 109.5
O5 C30 H30B 109.5
H30A C30 H30B 109.5
O5 C30 H30C 109.5
H30A C30 H30C 109.5
H30B C30 H30C 109.5
C27 O3 C28 116.34(14)
C29 O5 C30 115.79(13)

loop_
_geom_bond_atom_site_label_1
_geom_bond_atom_site_label_2
_geom_bond_distance
C1 O1 1.2100(17)
C1 C2 1.475(2)
C1 C10 1.544(2)
C2 C3 1.384(2)
C2 C7 1.402(2)
C3 C4 1.377(2)
C3 H3 0.9300
C4 C5 1.381(2)
C4 H4 0.9300
C5 C6 1.379(2)
C5 H5 0.9300
C6 C7 1.389(2)
C6 H6 0.9300
C7 C8 1.479(2)
C8 C9 1.3496(19)
C8 C11 1.4964(19)
C9 C27 1.491(2)
C9 C10 1.5301(19)
C10 C29 1.534(2)
C10 C21 1.544(2)
C11 C20 1.364(2)
C11 C12 1.425(2)
C12 C13 1.409(2)
C12 C17 1.422(2)
C13 C14 1.362(2)
C13 H13 0.9300
C14 C15 1.397(3)
C14 H14 0.9300
C15 C16 1.342(3)
C15 H15 0.9300
C16 C17 1.422(3)
C16 H16 0.9300
C17 C18 1.408(3)
C18 C19 1.355(3)
C18 H18 0.9300
C19 C20 1.405(3)
C19 H19 0.9300
C20 H20 0.9300
C21 C26 1.383(2)
C21 C22 1.390(2)
C22 C23 1.377(2)
C22 H22 0.9300
C23 C24 1.370(3)
C23 H23 0.9300
C24 C25 1.378(2)
C24 H24 0.9300
C25 C26 1.379(2)
C25 H25 0.9300
C26 H26 0.9300
C27 O2 1.1970(18)
C27 O3 1.3427(19)
C28 O3 1.444(2)
C28 H28A 0.9600
C28 H28B 0.9600
C28 H28C 0.9600
C29 O4 1.1934(18)
C29 O5 1.3325(19)
C30 O5 1.4458(19)
C30 H30A 0.9600
C30 H30B 0.9600
C30 H30C 0.9600

loop_
_geom_torsion_atom_site_label_1
_geom_torsion_atom_site_label_2
_geom_torsion_atom_site_label_3
_geom_torsion_atom_site_label_4
_geom_torsion
O1 C1 C2 C3 -25.2(2)
C10 C1 C2 C3 150.51(14)
O1 C1 C2 C7 156.37(15)
C10 C1 C2 C7 -27.94(19)
C7 C2 C3 C4 2.1(2)
C1 C2 C3 C4 -176.34(15)
C2 C3 C4 C5 -0.5(3)
C3 C4 C5 C6 -1.2(3)
C4 C5 C6 C7 1.4(3)
C5 C6 C7 C2 0.2(2)
C5 C6 C7 C8 -177.57(14)
C3 C2 C7 C6 -1.9(2)
C1 C2 C7 C6 176.53(13)
C3 C2 C7 C8 175.92(13)
C1 C2 C7 C8 -5.6(2)
C6 C7 C8 C9 -163.65(14)
C2 C7 C8 C9 18.63(19)
C6 C7 C8 C11 12.1(2)
C2 C7 C8 C11 -165.60(13)
C7 C8 C9 C27 -177.39(12)
C11 C8 C9 C27 7.0(2)
C7 C8 C9 C10 4.44(19)
C11 C8 C9 C10 -171.20(12)
C8 C9 C10 C29 -153.22(13)
C27 C9 C10 C29 28.54(17)
C8 C9 C10 C1 -35.74(17)
C27 C9 C10 C1 146.02(12)
C8 C9 C10 C21 79.77(16)
C27 C9 C10 C21 -98.47(14)
O1 C1 C10 C9 -137.75(15)
C2 C1 C10 C9 46.48(16)
O1 C1 C10 C29 -17.15(19)
C2 C1 C10 C29 167.07(12)
O1 C1 C10 C21 101.63(17)
C2 C1 C10 C21 -74.14(15)
C9 C8 C11 C20 63.14(19)
C7 C8 C11 C20 -112.57(15)
C9 C8 C11 C12 -117.28(15)
C7 C8 C11 C12 67.01(18)
C20 C11 C12 C13 179.95(15)
C8 C11 C12 C13 0.4(2)
C20 C11 C12 C17 -1.2(2)
C8 C11 C12 C17 179.19(13)
C17 C12 C13 C14 1.0(2)
C11 C12 C13 C14 179.78(15)
C12 C13 C14 C15 -1.5(3)
C13 C14 C15 C16 0.7(3)
C14 C15 C16 C17 0.4(3)
C13 C12 C17 C18 179.80(15)
C11 C12 C17 C18 0.9(2)
C13 C12 C17 C16 0.2(2)
C11 C12 C17 C16 -178.67(15)
C15 C16 C17 C18 179.51(19)
C15 C16 C17 C12 -0.9(3)
C12 C17 C18 C19 -0.1(3)
C16 C17 C18 C19 179.48(18)
C17 C18 C19 C20 -0.4(3)
C12 C11 C20 C19 0.7(2)
C8 C11 C20 C19 -179.70(15)
C18 C19 C20 C11 0.1(3)
C9 C10 C21 C26 1.91(19)
C29 C10 C21 C26 -124.97(15)
C1 C10 C21 C26 119.85(14)
C9 C10 C21 C22 -174.90(13)
C29 C10 C21 C22 58.23(18)
C1 C10 C21 C22 -56.95(16)
C26 C21 C22 C23 0.8(2)
C10 C21 C22 C23 177.71(15)
C21 C22 C23 C24 -1.0(3)
C22 C23 C24 C25 0.7(3)
C23 C24 C25 C26 -0.1(3)
C24 C25 C26 C21 -0.2(3)
C22 C21 C26 C25 -0.2(2)
C10 C21 C26 C25 -177.01(14)
C8 C9 C27 O2 40.4(2)
C10 C9 C27 O2 -141.34(15)
C8 C9 C27 O3 -141.53(14)
C10 C9 C27 O3 36.70(17)
C9 C10 C29 O4 -139.09(17)
C1 C10 C29 O4 102.22(18)
C21 C10 C29 O4 -11.7(2)
C9 C10 C29 O5 42.71(16)
C1 C10 C29 O5 -75.98(15)
C21 C10 C29 O5 170.12(12)
O2 C27 O3 C28 3.9(2)
C9 C27 O3 C28 -174.18(15)
O4 C29 O5 C30 2.5(2)
C10 C29 O5 C30 -179.22(14)
